data_7224697
loop_
_publ_author_name
'Gai, Lizhi'
'Chen, Jingzhi'
'Zhao, Yue'
'Mack, John'
'Lu, Hua'
'Shen, Zhen'

_publ_section_title
;
 Synthesis and properties of azulene-functionalized BODIPYs
;
_journal_name_full 'RSC Adv.'
_journal_paper_doi 10.1039/C6RA00743K
_journal_year 2016
_chemical_formula_moiety 'C29 H25 B F2 N2'
_chemical_formula_sum 'C29 H25 B F2 N2'
_chemical_formula_weight 450.32
_chemical_name_common 1a
_chemical_name_systematic 1a
_space_group_IT_number 33
_symmetry_cell_setting orthorhombic
_symmetry_space_group_name_Hall 'P 2c -2n'
_symmetry_space_group_name_H-M 'P n a 21'
_atom_sites_solution_hydrogens geom
_atom_sites_solution_primary direct
_atom_sites_solution_secondary difmap
_audit_creation_method SHELXL-97
_audit_update_record
;
2016-01-11 deposited with the CCDC.
2016-03-21 downloaded from the CCDC.
;
_cell_angle_alpha 90.00
_cell_angle_beta 90.00
_cell_angle_gamma 90.00
_cell_formula_units_Z 4
_cell_length_a 16.204(3)
_cell_length_b 19.565(4)
_cell_length_c 7.4534(17)
_cell_measurement_reflns_used 2131
_cell_measurement_temperature 296(2)
_cell_measurement_theta_max 22.43
_cell_measurement_theta_min 2.51
_cell_volume 2363.0(8)
_computing_structure_refinement 'SHELXL-97 (Sheldrick, 1997)'
_computing_structure_solution 'SHELXS-97 (Sheldrick, 1990)'
_diffrn_ambient_temperature 296(2)
_diffrn_measured_fraction_theta_full 1.000
_diffrn_measured_fraction_theta_max 1.000
_diffrn_measurement_device_type 'CCD area detector'
_diffrn_measurement_method 'phi and omega scans'
_diffrn_radiation_monochromator graphite
_diffrn_radiation_source 'fine-focus sealed tube'
_diffrn_radiation_type MoK\a
_diffrn_radiation_wavelength 0.71073
_diffrn_reflns_av_R_equivalents 0.0505
_diffrn_reflns_av_sigmaI/netI 0.0545
_diffrn_reflns_limit_h_max 19
_diffrn_reflns_limit_h_min -13
_diffrn_reflns_limit_k_max 23
_diffrn_reflns_limit_k_min -22
_diffrn_reflns_limit_l_max 8
_diffrn_reflns_limit_l_min -7
_diffrn_reflns_number 12718
_diffrn_reflns_theta_full 25.01
_diffrn_reflns_theta_max 25.01
_diffrn_reflns_theta_min 1.63
_exptl_absorpt_coefficient_mu 0.084
_exptl_absorpt_correction_T_max 0.9817
_exptl_absorpt_correction_T_min 0.9768
_exptl_absorpt_correction_type multi-scan
_exptl_absorpt_process_details sadabs
_exptl_crystal_colour red
_exptl_crystal_density_diffrn 1.266
_exptl_crystal_density_method 'not measured'
_exptl_crystal_description block
_exptl_crystal_F_000 944
_exptl_crystal_recrystallization_method 'Re-crystallisation from solvent: HEX/DCM'
_exptl_crystal_size_max 0.28
_exptl_crystal_size_mid 0.26
_exptl_crystal_size_min 0.22
_refine_diff_density_max 0.108
_refine_diff_density_min -0.123
_refine_diff_density_rms 0.027
_refine_ls_abs_structure_details 'Flack H D (1983), Acta Cryst. A39, 876-881'
_refine_ls_abs_structure_Flack -0.8(11)
_refine_ls_extinction_method none
_refine_ls_goodness_of_fit_ref 0.980
_refine_ls_hydrogen_treatment mixed
_refine_ls_matrix_type full
_refine_ls_number_parameters 311
_refine_ls_number_reflns 4009
_refine_ls_number_restraints 1
_refine_ls_restrained_S_all 0.980
_refine_ls_R_factor_all 0.0859
_refine_ls_R_factor_gt 0.0442
_refine_ls_shift/su_max 0.051
_refine_ls_shift/su_mean 0.001
_refine_ls_structure_factor_coef Fsqd
_refine_ls_weighting_details 'calc w=1/[\s^2^(Fo^2^)+(0.0554P)^2^+0.0000P] where P=(Fo^2^+2Fc^2^)/3'
_refine_ls_weighting_scheme calc
_refine_ls_wR_factor_gt 0.0924
_refine_ls_wR_factor_ref 0.1120
_reflns_number_gt 2633
_reflns_number_total 4009
_reflns_threshold_expression >2sigma(I)
_cod_data_source_file c6ra00743k2.cif
_cod_data_source_block 1
_cod_depositor_comments
;
The following automatic conversions were performed:

'_symmetry_cell_setting' value 'Orthorhombic' changed to
'orthorhombic' according to
/usr/data/users/saulius/crontab/automatic-downloads/rss-feeds/RSC/lib/dictionaries/cif_core.dic
dictionary named 'cif_core.dic' version 2.4.2 from 2011-04-26.

Automatic conversion script
Id: cif_fix_values 4268 2015-11-12 08:31:59Z antanas 
;
_cod_original_cell_volume 2363.0(9)
_cod_original_sg_symbol_H-M 'Pna2(1) '
_cod_database_code 7224697

loop_
_symmetry_equiv_pos_as_xyz
'x, y, z'
'-x, -y, z+1/2'
'x+1/2, -y+1/2, z'
'-x+1/2, y+1/2, z+1/2'

loop_
_atom_site_label
_atom_site_type_symbol
_atom_site_fract_x
_atom_site_fract_y
_atom_site_fract_z
_atom_site_U_iso_or_equiv
_atom_site_adp_type
_atom_site_occupancy
_atom_site_symmetry_multiplicity
_atom_site_calc_flag
_atom_site_refinement_flags
B1 B 0.7848(2) 0.35969(16) 0.5289(6) 0.0675(11) Uani 1 1 d .
C1 C 0.62157(17) 0.12135(14) -0.1418(4) 0.0543(7) Uani 1 1 d .
C2 C 0.5808(2) 0.06353(15) -0.2038(5) 0.0699(9) Uani 1 1 d .
H2 H 0.5811 0.0259 -0.1275 0.084 Uiso 1 1 calc R
C3 C 0.5397(2) 0.05487(18) -0.3654(5) 0.0812(10) Uani 1 1 d .
H3 H 0.5141 0.0127 -0.3809 0.097 Uiso 1 1 calc R
C4 C 0.5312(2) 0.1001(2) -0.5070(5) 0.0792(10) Uani 1 1 d .
H4 H 0.4991 0.0844 -0.6017 0.095 Uiso 1 1 calc R
C5 C 0.5627(2) 0.16442(17) -0.5293(5) 0.0721(9) Uani 1 1 d .
H5 H 0.5518 0.1851 -0.6392 0.086 Uiso 1 1 calc R
C6 C 0.60887(18) 0.20288(15) -0.4091(5) 0.0650(9) Uani 1 1 d .
H6 H 0.6247 0.2458 -0.4501 0.078 Uiso 1 1 calc R
C7 C 0.63472(17) 0.18672(14) -0.2375(4) 0.0544(8) Uani 1 1 d .
C8 C 0.68002(17) 0.22885(14) -0.1214(4) 0.0571(8) Uani 1 1 d .
H8 H 0.6973 0.2731 -0.1470 0.069 Uiso 1 1 calc R
C9 C 0.69526(17) 0.19374(14) 0.0396(5) 0.0552(8) Uani 1 1 d .
C10 C 0.65919(19) 0.12846(14) 0.0244(4) 0.0613(8) Uani 1 1 d .
H10 H 0.6604 0.0950 0.1130 0.074 Uiso 1 1 calc R
C11 C 0.73865(17) 0.22089(14) 0.1962(4) 0.0561(8) Uani 1 1 d .
C12 C 0.79112(18) 0.18502(13) 0.3135(4) 0.0562(8) Uani 1 1 d .
C13 C 0.81519(17) 0.23189(13) 0.4497(5) 0.0545(7) Uani 1 1 d .
C14 C 0.73276(18) 0.28824(14) 0.2592(5) 0.0606(8) Uani 1 1 d .
C15 C 0.87256(17) 0.27699(14) 0.7285(5) 0.0583(8) Uani 1 1 d .
C16 C 0.90954(18) 0.28054(15) 0.9014(5) 0.0655(9) Uani 1 1 d .
C17 C 0.9568(2) 0.22639(17) 1.0006(5) 0.0811(10) Uani 1 1 d .
H17A H 0.9663 0.2411 1.1218 0.122 Uiso 1 1 calc R
H17B H 1.0088 0.2188 0.9422 0.122 Uiso 1 1 calc R
H17C H 0.9256 0.1847 1.0013 0.122 Uiso 1 1 calc R
C18 C 0.8946(2) 0.34520(16) 0.9645(5) 0.0786(10) Uani 1 1 d .
H18 H 0.9117 0.3620 1.0752 0.094 Uiso 1 1 calc R
C19 C 0.8500(2) 0.38171(16) 0.8377(6) 0.0767(10) Uani 1 1 d .
C20 C 0.8189(3) 0.45326(16) 0.8464(7) 0.1064(14) Uani 1 1 d .
H20A H 0.8505 0.4815 0.7667 0.160 Uiso 1 1 calc R
H20B H 0.8242 0.4701 0.9669 0.160 Uiso 1 1 calc R
H20C H 0.7619 0.4543 0.8115 0.160 Uiso 1 1 calc R
C21 C 0.6818(2) 0.34582(15) 0.1873(6) 0.0818(11) Uani 1 1 d .
H21A H 0.6591 0.3716 0.2853 0.123 Uiso 1 1 calc R
H21B H 0.6377 0.3277 0.1155 0.123 Uiso 1 1 calc R
H21C H 0.7157 0.3751 0.1150 0.123 Uiso 1 1 calc R
C22 C 0.8185(2) 0.11204(14) 0.2906(5) 0.0739(10) Uani 1 1 d .
H22A H 0.7862 0.0830 0.3673 0.111 Uiso 1 1 calc R
H22B H 0.8757 0.1081 0.3220 0.111 Uiso 1 1 calc R
H22C H 0.8109 0.0984 0.1680 0.111 Uiso 1 1 calc R
C23 C 0.8462(2) 0.10590(15) 0.7320(5) 0.0668(9) Uani 1 1 d .
H23 H 0.7913 0.1159 0.7573 0.080 Uiso 1 1 calc R
C24 C 0.8775(3) 0.04286(17) 0.7737(6) 0.0866(12) Uani 1 1 d .
H24 H 0.8435 0.0102 0.8262 0.104 Uiso 1 1 calc R
C25 C 0.9585(3) 0.0274(2) 0.7389(6) 0.0965(12) Uani 1 1 d .
H25 H 0.9795 -0.0155 0.7680 0.116 Uiso 1 1 calc R
C26 C 1.0081(2) 0.0754(2) 0.6612(6) 0.0924(12) Uani 1 1 d .
H26 H 1.0631 0.0652 0.6373 0.111 Uiso 1 1 calc R
C27 C 0.9771(2) 0.13893(17) 0.6179(5) 0.0765(10) Uani 1 1 d .
H27 H 1.0114 0.1713 0.5649 0.092 Uiso 1 1 calc R
C28 C 0.89597(17) 0.15475(14) 0.6525(4) 0.0556(8) Uani 1 1 d .
C29 C 0.86137(16) 0.22334(14) 0.6074(5) 0.0553(8) Uani 1 1 d .
F1 F 0.82171(13) 0.41183(8) 0.4323(3) 0.0951(7) Uani 1 1 d .
F2 F 0.70624(12) 0.38054(9) 0.5831(3) 0.0930(7) Uani 1 1 d .
N1 N 0.77758(14) 0.29505(11) 0.4122(4) 0.0571(6) Uani 1 1 d .
N2 N 0.83618(15) 0.34095(11) 0.6943(4) 0.0632(7) Uani 1 1 d .

loop_
_atom_site_aniso_label
_atom_site_aniso_U_11
_atom_site_aniso_U_22
_atom_site_aniso_U_33
_atom_site_aniso_U_23
_atom_site_aniso_U_13
_atom_site_aniso_U_12
B1 0.067(3) 0.0480(19) 0.088(3) -0.004(2) -0.010(2) -0.0078(18)
C1 0.0553(18) 0.0582(17) 0.049(2) -0.0012(15) 0.0070(15) -0.0047(14)
C2 0.086(2) 0.0646(19) 0.059(3) 0.0019(17) 0.0048(19) -0.0153(17)
C3 0.098(3) 0.082(2) 0.064(3) -0.010(2) -0.002(2) -0.0239(18)
C4 0.080(2) 0.093(2) 0.064(3) -0.015(2) -0.008(2) -0.0040(19)
C5 0.071(2) 0.092(2) 0.054(2) 0.0056(19) -0.0079(17) 0.0060(18)
C6 0.0555(19) 0.070(2) 0.069(3) 0.0115(18) 0.0030(18) 0.0062(14)
C7 0.0488(17) 0.0569(16) 0.058(2) 0.0068(16) 0.0074(15) 0.0028(13)
C8 0.0548(18) 0.0524(16) 0.064(2) 0.0077(16) -0.0021(16) -0.0025(13)
C9 0.0527(18) 0.0570(17) 0.056(2) 0.0016(15) 0.0043(15) 0.0000(13)
C10 0.076(2) 0.0561(17) 0.052(2) 0.0088(15) 0.0079(16) -0.0069(14)
C11 0.0547(18) 0.0547(17) 0.059(2) 0.0045(16) 0.0004(16) -0.0031(13)
C12 0.0571(18) 0.0501(16) 0.061(2) -0.0001(15) 0.0037(15) -0.0065(14)
C13 0.0547(17) 0.0467(15) 0.062(2) 0.0065(15) -0.0009(15) -0.0014(13)
C14 0.0596(19) 0.0505(17) 0.072(3) 0.0033(15) -0.0031(18) -0.0045(14)
C15 0.0514(17) 0.0552(17) 0.068(3) 0.0036(17) 0.0008(16) -0.0117(13)
C16 0.0565(19) 0.073(2) 0.068(3) 0.0030(19) -0.0014(17) -0.0161(15)
C17 0.072(2) 0.103(2) 0.069(3) 0.003(2) -0.0103(19) -0.0070(18)
C18 0.083(3) 0.079(2) 0.074(3) -0.011(2) -0.013(2) -0.0240(18)
C19 0.080(2) 0.0605(19) 0.090(3) -0.008(2) -0.011(2) -0.0175(18)
C20 0.142(4) 0.056(2) 0.121(4) -0.017(2) -0.022(3) -0.009(2)
C21 0.092(3) 0.0583(18) 0.095(3) 0.0013(19) -0.022(2) 0.0088(16)
C22 0.095(3) 0.0588(18) 0.068(3) -0.0029(17) -0.0065(19) 0.0080(16)
C23 0.065(2) 0.0612(18) 0.074(2) 0.0113(17) 0.0117(18) 0.0056(15)
C24 0.102(3) 0.069(2) 0.089(3) 0.015(2) 0.013(2) 0.011(2)
C25 0.111(3) 0.084(3) 0.095(3) 0.014(2) -0.002(3) 0.038(2)
C26 0.069(2) 0.103(3) 0.105(3) -0.004(3) -0.004(2) 0.028(2)
C27 0.054(2) 0.084(2) 0.092(3) 0.004(2) 0.0029(18) 0.0035(17)
C28 0.0488(18) 0.0598(17) 0.058(2) 0.0002(14) -0.0005(15) 0.0017(14)
C29 0.0455(17) 0.0587(18) 0.062(2) 0.0061(16) 0.0063(14) -0.0056(13)
F1 0.1245(17) 0.0596(10) 0.1014(17) 0.0195(11) -0.0249(13) -0.0295(10)
F2 0.0787(14) 0.0862(12) 0.1141(19) -0.0293(12) -0.0142(12) 0.0195(10)
N1 0.0567(15) 0.0488(13) 0.0657(19) 0.0038(12) -0.0043(14) -0.0032(10)
N2 0.0667(16) 0.0495(14) 0.074(2) -0.0012(14) -0.0073(15) -0.0143(12)

loop_
_atom_type_symbol
_atom_type_description
_atom_type_scat_dispersion_real
_atom_type_scat_dispersion_imag
_atom_type_scat_source
C C 0.0033 0.0016 'International Tables Vol C Tables 4.2.6.8 and 6.1.1.4'
H H 0.0000 0.0000 'International Tables Vol C Tables 4.2.6.8 and 6.1.1.4'
B B 0.0013 0.0007 'International Tables Vol C Tables 4.2.6.8 and 6.1.1.4'
N N 0.0061 0.0033 'International Tables Vol C Tables 4.2.6.8 and 6.1.1.4'
F F 0.0171 0.0103 'International Tables Vol C Tables 4.2.6.8 and 6.1.1.4'

loop_
_geom_angle_atom_site_label_1
_geom_angle_atom_site_label_2
_geom_angle_atom_site_label_3
_geom_angle
F1 B1 F2 109.2(3)
F1 B1 N2 111.1(3)
F2 B1 N2 109.4(3)
F1 B1 N1 110.1(3)
F2 B1 N1 109.6(3)
N2 B1 N1 107.4(2)
C10 C1 C2 126.0(3)
C10 C1 C7 106.3(2)
C2 C1 C7 127.7(3)
C3 C2 C1 128.1(3)
C3 C2 H2 116.0
C1 C2 H2 116.0
C4 C3 C2 129.2(3)
C4 C3 H3 115.4
C2 C3 H3 115.4
C5 C4 C3 130.1(3)
C5 C4 H4 115.0
C3 C4 H4 115.0
C4 C5 C6 128.4(3)
C4 C5 H5 115.8
C6 C5 H5 115.8
C7 C6 C5 129.5(3)
C7 C6 H6 115.2
C5 C6 H6 115.2
C6 C7 C8 126.5(3)
C6 C7 C1 126.9(3)
C8 C7 C1 106.6(3)
C9 C8 C7 109.4(2)
C9 C8 H8 125.3
C7 C8 H8 125.3
C8 C9 C10 107.6(3)
C8 C9 C11 126.1(2)
C10 C9 C11 126.3(3)
C1 C10 C9 110.2(3)
C1 C10 H10 124.9
C9 C10 H10 124.9
C14 C11 C12 107.6(3)
C14 C11 C9 125.2(3)
C12 C11 C9 127.2(3)
C11 C12 C13 106.7(2)
C11 C12 C22 125.5(3)
C13 C12 C22 127.7(3)
N1 C13 C29 120.2(3)
N1 C13 C12 107.8(3)
C29 C13 C12 131.8(3)
N1 C14 C11 109.7(3)
N1 C14 C21 121.5(3)
C11 C14 C21 128.7(3)
C29 C15 N2 119.8(3)
C29 C15 C16 132.6(3)
N2 C15 C16 107.3(3)
C18 C16 C15 106.4(3)
C18 C16 C17 124.8(3)
C15 C16 C17 128.8(3)
C16 C17 H17A 109.5
C16 C17 H17B 109.5
H17A C17 H17B 109.5
C16 C17 H17C 109.5
H17A C17 H17C 109.5
H17B C17 H17C 109.5
C16 C18 C19 109.4(3)
C16 C18 H18 125.3
C19 C18 H18 125.3
N2 C19 C18 108.7(3)
N2 C19 C20 122.2(4)
C18 C19 C20 129.1(4)
C19 C20 H20A 109.5
C19 C20 H20B 109.5
H20A C20 H20B 109.5
C19 C20 H20C 109.5
H20A C20 H20C 109.5
H20B C20 H20C 109.5
C14 C21 H21A 109.5
C14 C21 H21B 109.5
H21A C21 H21B 109.5
C14 C21 H21C 109.5
H21A C21 H21C 109.5
H21B C21 H21C 109.5
C12 C22 H22A 109.5
C12 C22 H22B 109.5
H22A C22 H22B 109.5
C12 C22 H22C 109.5
H22A C22 H22C 109.5
H22B C22 H22C 109.5
C24 C23 C28 120.2(3)
C24 C23 H23 119.9
C28 C23 H23 119.9
C23 C24 C25 120.7(3)
C23 C24 H24 119.7
C25 C24 H24 119.7
C26 C25 C24 119.4(3)
C26 C25 H25 120.3
C24 C25 H25 120.3
C25 C26 C27 120.4(3)
C25 C26 H26 119.8
C27 C26 H26 119.8
C28 C27 C26 120.5(3)
C28 C27 H27 119.8
C26 C27 H27 119.8
C27 C28 C23 118.8(3)
C27 C28 C29 121.3(3)
C23 C28 C29 119.9(3)
C15 C29 C13 121.4(3)
C15 C29 C28 118.8(3)
C13 C29 C28 119.7(3)
C14 N1 C13 108.2(2)
C14 N1 B1 126.5(3)
C13 N1 B1 125.3(3)
C19 N2 C15 108.2(3)
C19 N2 B1 125.8(3)
C15 N2 B1 125.9(3)

loop_
_geom_bond_atom_site_label_1
_geom_bond_atom_site_label_2
_geom_bond_distance
B1 F1 1.385(4)
B1 F2 1.396(4)
B1 N2 1.533(5)
B1 N1 1.539(4)
C1 C10 1.388(4)
C1 C2 1.389(4)
C1 C7 1.480(4)
C2 C3 1.387(5)
C2 H2 0.9300
C3 C4 1.384(5)
C3 H3 0.9300
C4 C5 1.368(4)
C4 H4 0.9300
C5 C6 1.389(5)
C5 H5 0.9300
C6 C7 1.382(5)
C6 H6 0.9300
C7 C8 1.403(4)
C8 C9 1.405(4)
C8 H8 0.9300
C9 C10 1.409(4)
C9 C11 1.462(4)
C10 H10 0.9300
C11 C14 1.402(4)
C11 C12 1.407(4)
C12 C13 1.423(4)
C12 C22 1.505(4)
C13 N1 1.406(3)
C13 C29 1.404(4)
C14 N1 1.359(4)
C14 C21 1.496(4)
C15 C29 1.396(4)
C15 N2 1.406(4)
C15 C16 1.422(5)
C16 C18 1.371(4)
C16 C17 1.502(4)
C17 H17A 0.9600
C17 H17B 0.9600
C17 H17C 0.9600
C18 C19 1.388(5)
C18 H18 0.9300
C19 N2 1.352(4)
C19 C20 1.490(5)
C20 H20A 0.9600
C20 H20B 0.9600
C20 H20C 0.9600
C21 H21A 0.9600
C21 H21B 0.9600
C21 H21C 0.9600
C22 H22A 0.9600
C22 H22B 0.9600
C22 H22C 0.9600
C23 C24 1.369(4)
C23 C28 1.384(4)
C23 H23 0.9300
C24 C25 1.372(5)
C24 H24 0.9300
C25 C26 1.365(5)
C25 H25 0.9300
C26 C27 1.379(4)
C26 H26 0.9300
C27 C28 1.375(4)
C27 H27 0.9300
C28 C29 1.493(4)

loop_
_geom_torsion_atom_site_label_1
_geom_torsion_atom_site_label_2
_geom_torsion_atom_site_label_3
_geom_torsion_atom_site_label_4
_geom_torsion
C10 C1 C2 C3 177.3(3)
C7 C1 C2 C3 -3.5(5)
C1 C2 C3 C4 2.5(6)
C2 C3 C4 C5 2.2(7)
C3 C4 C5 C6 -3.6(6)
C4 C5 C6 C7 -0.2(6)
C5 C6 C7 C8 -178.5(3)
C5 C6 C7 C1 2.8(5)
C10 C1 C7 C6 179.1(3)
C2 C1 C7 C6 -0.2(5)
C10 C1 C7 C8 0.2(3)
C2 C1 C7 C8 -179.1(3)
C6 C7 C8 C9 -179.1(3)
C1 C7 C8 C9 -0.2(3)
C7 C8 C9 C10 0.1(3)
C7 C8 C9 C11 -178.2(3)
C2 C1 C10 C9 179.2(3)
C7 C1 C10 C9 -0.1(3)
C8 C9 C10 C1 0.0(3)
C11 C9 C10 C1 178.4(3)
C8 C9 C11 C14 37.5(5)
C10 C9 C11 C14 -140.6(3)
C8 C9 C11 C12 -144.6(3)
C10 C9 C11 C12 37.3(5)
C14 C11 C12 C13 1.1(3)
C9 C11 C12 C13 -177.1(3)
C14 C11 C12 C22 -176.4(3)
C9 C11 C12 C22 5.5(5)
C11 C12 C13 N1 -0.4(3)
C22 C12 C13 N1 177.0(3)
C11 C12 C13 C29 174.5(3)
C22 C12 C13 C29 -8.1(5)
C12 C11 C14 N1 -1.5(3)
C9 C11 C14 N1 176.8(3)
C12 C11 C14 C21 -177.0(3)
C9 C11 C14 C21 1.3(5)
C29 C15 C16 C18 -173.6(3)
N2 C15 C16 C18 0.0(3)
C29 C15 C16 C17 6.9(5)
N2 C15 C16 C17 -179.5(3)
C15 C16 C18 C19 -0.1(4)
C17 C16 C18 C19 179.4(3)
C16 C18 C19 N2 0.1(4)
C16 C18 C19 C20 179.3(4)
C28 C23 C24 C25 0.6(6)
C23 C24 C25 C26 -0.3(7)
C24 C25 C26 C27 0.0(7)
C25 C26 C27 C28 0.0(6)
C26 C27 C28 C23 0.3(5)
C26 C27 C28 C29 179.7(4)
C24 C23 C28 C27 -0.6(5)
C24 C23 C28 C29 180.0(3)
N2 C15 C29 C13 0.8(4)
C16 C15 C29 C13 173.8(3)
N2 C15 C29 C28 -176.1(2)
C16 C15 C29 C28 -3.1(5)
N1 C13 C29 C15 -1.3(4)
C12 C13 C29 C15 -175.6(3)
N1 C13 C29 C28 175.6(2)
C12 C13 C29 C28 1.3(5)
C27 C28 C29 C15 -83.6(4)
C23 C28 C29 C15 95.9(4)
C27 C28 C29 C13 99.5(4)
C23 C28 C29 C13 -81.1(4)
C11 C14 N1 C13 1.2(3)
C21 C14 N1 C13 177.1(3)
C11 C14 N1 B1 -177.3(3)
C21 C14 N1 B1 -1.4(5)
C29 C13 N1 C14 -176.1(3)
C12 C13 N1 C14 -0.5(3)
C29 C13 N1 B1 2.4(4)
C12 C13 N1 B1 178.0(3)
F1 B1 N1 C14 -63.4(4)
F2 B1 N1 C14 56.8(4)
N2 B1 N1 C14 175.5(3)
F1 B1 N1 C13 118.4(3)
F2 B1 N1 C13 -121.4(3)
N2 B1 N1 C13 -2.7(4)
C18 C19 N2 C15 -0.2(4)
C20 C19 N2 C15 -179.4(3)
C18 C19 N2 B1 176.1(3)
C20 C19 N2 B1 -3.1(5)
C29 C15 N2 C19 174.7(3)
C16 C15 N2 C19 0.1(3)
C29 C15 N2 B1 -1.5(4)
C16 C15 N2 B1 -176.1(3)
F1 B1 N2 C19 66.2(4)
F2 B1 N2 C19 -54.5(4)
N1 B1 N2 C19 -173.3(3)
F1 B1 N2 C15 -118.2(3)
F2 B1 N2 C15 121.1(3)
N1 B1 N2 C15 2.3(4)
